data_4306385
loop_
_publ_author_name
'Remle \,Celenligil-\,Cetin'
'Patrina Paraskevopoulou'
'Nikolia Lalioti'
'Yiannis Sanakis'
'Richard J. Staples'
'Nigam P. Rath'
'Pericles Stavropoulos'

_publ_section_title
;
Metalloradical Complexes of Manganese and Chromium Featuring an Oxidatively
Rearranged Ligand
;
_journal_name_full 'Inorganic Chemistry'
_journal_page_first 10998
_journal_page_last 11009
_journal_paper_doi 10.1021/ic801219u
_journal_volume 47
_journal_year 2008
_chemical_formula_sum 'C52 H60 N4 O'
_chemical_formula_weight 757.04
_chemical_name_systematic
; 
 ? 
;
_space_group_IT_number 15
_symmetry_cell_setting monoclinic
_symmetry_space_group_name_Hall '-C 2yc'
_symmetry_space_group_name_H-M 'C 1 2/c 1'
_atom_sites_solution_hydrogens geom
_atom_sites_solution_primary direct
_atom_sites_solution_secondary difmap
_audit_creation_method SHELXL-97
_cell_angle_alpha 90.00
_cell_angle_beta 122.573(4)
_cell_angle_gamma 90.00
_cell_formula_units_Z 8
_cell_length_a 39.025(8)
_cell_length_b 12.187(2)
_cell_length_c 22.221(4)
_cell_measurement_temperature 193(2)
_cell_volume 8906(3)
_computing_cell_refinement 'SMART (BRUKER, V5.054, 1998)'
_computing_data_collection 'ASTRO (BRUKER, V5.007, 1997)'
_computing_data_reduction 'SAINT (BRUKER, V6.01, 1999)'
_computing_molecular_graphics 'Bruker-SHELXTL (Sheldrick, 2006)'
_computing_publication_material 'Bruker-SHELXTL (Sheldrick, 2006)'
_computing_structure_refinement 'Bruker-SHELXTL (Sheldrick, 2006)'
_computing_structure_solution 'SHELXS-97 (Sheldrick, 1990)'
_diffrn_ambient_temperature 193(2)
_diffrn_detector_area_resol_mean 836.6
_diffrn_measured_fraction_theta_full 1.000
_diffrn_measured_fraction_theta_max 1.000
_diffrn_measurement_device_type 'CCD area detector'
_diffrn_measurement_method '\w, 0.3 deg'
_diffrn_radiation_monochromator graphite
_diffrn_radiation_source 'fine-focus sealed tube'
_diffrn_radiation_type MoK\a
_diffrn_radiation_wavelength 0.71073
_diffrn_reflns_av_R_equivalents 0.0870
_diffrn_reflns_av_sigmaI/netI 0.1029
_diffrn_reflns_limit_h_max 46
_diffrn_reflns_limit_h_min -36
_diffrn_reflns_limit_k_max 14
_diffrn_reflns_limit_k_min -14
_diffrn_reflns_limit_l_max 25
_diffrn_reflns_limit_l_min -26
_diffrn_reflns_number 31895
_diffrn_reflns_theta_full 25.00
_diffrn_reflns_theta_max 25.00
_diffrn_reflns_theta_min 1.78
_diffrn_standards_decay_% <1
_diffrn_standards_interval_count 0
_diffrn_standards_number 0
_exptl_absorpt_coefficient_mu 0.067
_exptl_absorpt_correction_T_max 0.9947
_exptl_absorpt_correction_T_min 0.9933
_exptl_absorpt_correction_type multi-scan
_exptl_absorpt_process_details 'sadabs v2.10'
_exptl_crystal_colour red_purple
_exptl_crystal_density_diffrn 1.129
_exptl_crystal_density_method 'not measured'
_exptl_crystal_description cube
_exptl_crystal_F_000 3264
_exptl_crystal_size_max 0.10
_exptl_crystal_size_mid 0.10
_exptl_crystal_size_min 0.08
_refine_diff_density_max 0.612
_refine_diff_density_min -0.504
_refine_diff_density_rms 0.056
_refine_ls_extinction_method none
_refine_ls_goodness_of_fit_ref 1.016
_refine_ls_hydrogen_treatment noref
_refine_ls_matrix_type full
_refine_ls_number_parameters 522
_refine_ls_number_reflns 7855
_refine_ls_number_restraints 24
_refine_ls_restrained_S_all 1.031
_refine_ls_R_factor_all 0.1683
_refine_ls_R_factor_gt 0.0799
_refine_ls_shift/su_max 0.000
_refine_ls_shift/su_mean 0.000
_refine_ls_structure_factor_coef Fsqd
_refine_ls_weighting_details 'calc w=1/[\s^2^(Fo^2^)+(0.1226P)^2^+4.9995P] where P=(Fo^2^+2Fc^2^)/3'
_refine_ls_weighting_scheme calc
_refine_ls_wR_factor_gt 0.1990
_refine_ls_wR_factor_ref 0.2538
_reflns_number_gt 3815
_reflns_number_total 7855
_reflns_threshold_expression >2sigma(I)
_cod_data_source_file ic801219u_si_005.cif
_cod_data_source_block ps116
_cod_depositor_comments
;
The following automatic conversions were performed:
'_symmetry_cell_setting' value 'Monoclinic' changed to 'monoclinic'
according to '/home/saulius/struct/CIF-dictionaries/cif_core.dic'
dictionary named 'cif_core.dic' version 2.4.1 from 2010-06-29.

Automatic conversion script
Id: cif_fix_enum 1527 2010-12-29 10:47:43Z saulius 

2020-11-03
Z value and formula fixed to values more according to usual
chemical conventions.                 miguel
;
_cod_original_formula_sum 'C104 H120 N8 O2'
_cod_original_formula_weight 1514.08
_cod_original_formula_units_Z 4
_cod_database_code 4306385

loop_
_symmetry_equiv_pos_as_xyz
'x, y, z'
'-x, y, -z+1/2'
'x+1/2, y+1/2, z'
'-x+1/2, y+1/2, -z+1/2'
'-x, -y, -z'
'x, -y, z-1/2'
'-x+1/2, -y+1/2, -z'
'x+1/2, -y+1/2, z-1/2'

loop_
_atom_site_label
_atom_site_type_symbol
_atom_site_fract_x
_atom_site_fract_y
_atom_site_fract_z
_atom_site_U_iso_or_equiv
_atom_site_adp_type
_atom_site_occupancy
_atom_site_symmetry_multiplicity
_atom_site_calc_flag
_atom_site_refinement_flags
_atom_site_disorder_assembly
_atom_site_disorder_group
N1 N 0.20449(10) 0.5304(3) 0.27287(17) 0.0362(8) Uani 1 1 d . . .
N2 N 0.18531(11) 0.6838(3) 0.34463(17) 0.0379(9) Uani 1 1 d . . .
N3 N 0.15010(10) 0.6228(3) 0.11995(17) 0.0366(8) Uani 1 1 d . . .
N4 N 0.21707(10) 0.5897(3) 0.16557(17) 0.0358(8) Uani 1 1 d . . .
C1 C 0.19442(13) 0.4992(3) 0.12291(19) 0.0329(10) Uani 1 1 d . . .
C2 C 0.15370(13) 0.5192(3) 0.0964(2) 0.0359(10) Uani 1 1 d . . .
C3 C 0.12428(14) 0.4456(4) 0.0517(2) 0.0428(11) Uani 1 1 d . . .
H3 H 0.0964 0.4593 0.0336 0.051 Uiso 1 1 calc R . .
C4 C 0.13646(15) 0.3501(4) 0.0338(2) 0.0481(12) Uani 1 1 d . . .
H4 H 0.1165 0.2988 0.0021 0.058 Uiso 1 1 calc R . .
C5 C 0.17661(15) 0.3291(3) 0.0610(2) 0.0438(11) Uani 1 1 d . . .
H5 H 0.1842 0.2628 0.0487 0.053 Uiso 1 1 calc R . .
C6 C 0.20659(13) 0.4033(3) 0.1064(2) 0.0378(10) Uani 1 1 d . . .
H6 H 0.2345 0.3886 0.1255 0.045 Uiso 1 1 calc R . .
C7 C 0.19162(12) 0.6588(3) 0.1796(2) 0.0346(10) Uani 1 1 d . . .
C8 C 0.19632(12) 0.6306(3) 0.2517(2) 0.0308(9) Uani 1 1 d . . .
C9 C 0.18848(13) 0.7175(3) 0.2878(2) 0.0358(10) Uani 1 1 d . . .
C10 C 0.18555(13) 0.8233(3) 0.2672(2) 0.0388(10) Uani 1 1 d . . .
H10 H 0.1788 0.8786 0.2893 0.047 Uiso 1 1 calc R . .
C11 C 0.19258(13) 0.8527(3) 0.2117(2) 0.0418(11) Uani 1 1 d . . .
H11 H 0.1942 0.9282 0.2029 0.050 Uiso 1 1 calc R . .
C12 C 0.19686(13) 0.7782(3) 0.1724(2) 0.0398(10) Uani 1 1 d . . .
H12 H 0.2034 0.8017 0.1390 0.048 Uiso 1 1 calc R . .
C13 C 0.20404(12) 0.5010(3) 0.3334(2) 0.0342(10) Uani 1 1 d . . .
C14 C 0.19309(12) 0.5756(3) 0.3686(2) 0.0350(10) Uani 1 1 d . . .
C15 C 0.19091(13) 0.5398(3) 0.4260(2) 0.0423(11) Uani 1 1 d . . .
H15 H 0.1830 0.5892 0.4494 0.051 Uiso 1 1 calc R . .
C16 C 0.20026(14) 0.4320(4) 0.4487(2) 0.0465(11) Uani 1 1 d . . .
H16 H 0.1989 0.4082 0.4881 0.056 Uiso 1 1 calc R . .
C17 C 0.21147(14) 0.3593(4) 0.4154(2) 0.0489(12) Uani 1 1 d . . .
H17 H 0.2179 0.2857 0.4318 0.059 Uiso 1 1 calc R . .
C18 C 0.21335(13) 0.3931(3) 0.3580(2) 0.0421(11) Uani 1 1 d . . .
H18 H 0.2211 0.3423 0.3349 0.051 Uiso 1 1 calc R . .
C19 C 0.25846(12) 0.6107(3) 0.1961(2) 0.0326(9) Uani 1 1 d . . .
C20 C 0.28150(13) 0.6655(3) 0.2610(2) 0.0347(10) Uani 1 1 d . . .
H20 H 0.2691 0.6881 0.2858 0.042 Uiso 1 1 calc R . .
C21 C 0.32207(14) 0.6872(3) 0.2898(2) 0.0398(11) Uani 1 1 d . . .
H21 H 0.3370 0.7251 0.3340 0.048 Uiso 1 1 calc R . .
C22 C 0.34188(13) 0.6556(3) 0.2562(2) 0.0366(10) Uani 1 1 d . . .
C23 C 0.31821(13) 0.6028(3) 0.1902(2) 0.0376(10) Uani 1 1 d . . .
H23 H 0.3306 0.5804 0.1653 0.045 Uiso 1 1 calc R . .
C24 C 0.27758(13) 0.5823(3) 0.1604(2) 0.0350(10) Uani 1 1 d . . .
H24 H 0.2623 0.5482 0.1149 0.042 Uiso 1 1 calc R . .
C25 C 0.38698(14) 0.6783(4) 0.2901(2) 0.0516(12) Uani 1 1 d . . .
C26 C 0.3939(2) 0.8008(6) 0.2988(6) 0.158(4) Uani 1 1 d . . .
H26A H 0.4231 0.8158 0.3292 0.237 Uiso 1 1 calc R . .
H26B H 0.3800 0.8315 0.3210 0.237 Uiso 1 1 calc R . .
H26C H 0.3829 0.8346 0.2518 0.237 Uiso 1 1 calc R . .
C27 C 0.4108(2) 0.6340(9) 0.3648(4) 0.157(4) Uani 1 1 d . . .
H27A H 0.4064 0.5547 0.3638 0.235 Uiso 1 1 calc R . .
H27B H 0.4018 0.6699 0.3934 0.235 Uiso 1 1 calc R . .
H27C H 0.4398 0.6486 0.3860 0.235 Uiso 1 1 calc R . .
C28 C 0.40400(19) 0.6314(8) 0.2495(4) 0.134(3) Uani 1 1 d . . .
H28A H 0.3889 0.6604 0.2007 0.200 Uiso 1 1 calc R . .
H28B H 0.4016 0.5513 0.2481 0.200 Uiso 1 1 calc R . .
H28C H 0.4327 0.6518 0.2730 0.200 Uiso 1 1 calc R . .
C29 C 0.11536(13) 0.6575(3) 0.1208(2) 0.0402(10) Uani 1 1 d . . .
C30 C 0.09820(15) 0.7582(4) 0.0912(3) 0.0567(13) Uani 1 1 d . . .
H30 H 0.1089 0.8017 0.0696 0.068 Uiso 1 1 calc R . .
C31 C 0.06526(17) 0.7952(5) 0.0935(3) 0.0803(18) Uani 1 1 d . . .
H31 H 0.0542 0.8652 0.0737 0.096 Uiso 1 1 calc R . .
C32 C 0.04808(17) 0.7364(6) 0.1225(3) 0.0786(18) Uani 1 1 d . . .
C33 C 0.06551(17) 0.6346(5) 0.1506(3) 0.0734(17) Uani 1 1 d . . .
H33 H 0.0541 0.5897 0.1703 0.088 Uiso 1 1 calc R . .
C34 C 0.09876(15) 0.5966(4) 0.1507(2) 0.0540(12) Uani 1 1 d . . .
H34 H 0.1103 0.5276 0.1717 0.065 Uiso 1 1 calc R . .
C35 C 0.01162(19) 0.7811(7) 0.1228(4) 0.115(3) Uani 1 1 d DU . .
C36 C -0.0116(4) 0.6926(10) 0.1240(13) 0.440(17) Uani 1 1 d DU . .
H36A H -0.0230 0.6854 0.1538 0.660 Uiso 1 1 d R . .
H36B H -0.0019 0.6208 0.1192 0.660 Uiso 1 1 d R . .
H36C H -0.0326 0.7198 0.0767 0.660 Uiso 1 1 d R . .
C37 C -0.0163(4) 0.8358(18) 0.0564(6) 0.439(18) Uani 1 1 d DU . .
H37A H -0.0071 0.8278 0.0234 0.659 Uiso 1 1 d R . .
H37B H -0.0142 0.9129 0.0705 0.659 Uiso 1 1 d R . .
H37C H -0.0446 0.8117 0.0328 0.659 Uiso 1 1 d R . .
C38 C 0.0233(2) 0.8538(9) 0.1811(5) 0.199(6) Uani 1 1 d DU . .
H38A H 0.0037 0.9139 0.1667 0.299 Uiso 1 1 d R . .
H38B H 0.0505 0.8841 0.1997 0.299 Uiso 1 1 d R . .
H38C H 0.0235 0.8101 0.2183 0.299 Uiso 1 1 d R . .
C39 C 0.17461(13) 0.7658(3) 0.3783(2) 0.0369(10) Uani 1 1 d . . .
C40 C 0.13464(15) 0.7837(4) 0.3539(2) 0.0472(12) Uani 1 1 d . . .
H40 H 0.1142 0.7398 0.3163 0.057 Uiso 1 1 calc R . .
C41 C 0.12374(14) 0.8662(3) 0.3838(2) 0.0455(11) Uani 1 1 d . . .
H41 H 0.0958 0.8774 0.3664 0.055 Uiso 1 1 calc R . .
C42 C 0.15272(14) 0.9323(3) 0.4383(2) 0.0369(10) Uani 1 1 d . . .
C43 C 0.19309(13) 0.9121(3) 0.4617(2) 0.0374(10) Uani 1 1 d . . .
H43 H 0.2137 0.9557 0.4991 0.045 Uiso 1 1 calc R . .
C44 C 0.20411(13) 0.8304(3) 0.4322(2) 0.0387(10) Uani 1 1 d . . .
H44 H 0.2319 0.8189 0.4490 0.046 Uiso 1 1 calc R . .
C45 C 0.14181(14) 1.0219(3) 0.4735(2) 0.0437(11) Uani 1 1 d . . .
C46 C 0.1562(2) 0.9825(4) 0.5495(3) 0.0717(17) Uani 1 1 d . . .
H46A H 0.1504 1.0392 0.5741 0.108 Uiso 1 1 calc R . .
H46B H 0.1856 0.9686 0.5761 0.108 Uiso 1 1 calc R . .
H46C H 0.1419 0.9147 0.5467 0.108 Uiso 1 1 calc R . .
C47 C 0.16263(16) 1.1296(4) 0.4777(3) 0.0558(13) Uani 1 1 d . . .
H47A H 0.1563 1.1496 0.4301 0.084 Uiso 1 1 calc R . .
H47B H 0.1921 1.1213 0.5102 0.084 Uiso 1 1 calc R . .
H47C H 0.1529 1.1873 0.4956 0.084 Uiso 1 1 calc R . .
C48 C 0.09633(16) 1.0428(5) 0.4328(3) 0.0736(17) Uani 1 1 d . . .
H48A H 0.0867 1.0653 0.3839 0.110 Uiso 1 1 calc R . .
H48B H 0.0906 1.1010 0.4566 0.110 Uiso 1 1 calc R . .
H48C H 0.0823 0.9754 0.4317 0.110 Uiso 1 1 calc R . .
O1S O 0.0422(2) 0.4308(6) 0.3724(4) 0.168(3) Uani 1 1 d . . .
C2S C 0.0356(5) 0.3441(10) 0.4051(7) 0.220(7) Uani 1 1 d . . .
H2S1 H 0.0619 0.3143 0.4439 0.264 Uiso 1 1 calc R . .
H2S2 H 0.0207 0.2849 0.3699 0.264 Uiso 1 1 calc R . .
C1S C 0.0101(3) 0.3843(12) 0.4365(6) 0.209(6) Uani 1 1 d . . .
H1S1 H 0.0232 0.4486 0.4669 0.313 Uiso 1 1 calc R . .
H1S2 H 0.0085 0.3254 0.4649 0.313 Uiso 1 1 calc R . .
H1S3 H -0.0174 0.4040 0.3973 0.313 Uiso 1 1 calc R . .
C3S C 0.0700(6) 0.4023(14) 0.3538(8) 0.263(10) Uani 1 1 d . . .
H3S1 H 0.0961 0.3791 0.3967 0.315 Uiso 1 1 calc R . .
H3S2 H 0.0592 0.3407 0.3193 0.315 Uiso 1 1 calc R . .
C4S C 0.0759(4) 0.4936(13) 0.3235(8) 0.228(6) Uani 1 1 d . . .
H4S1 H 0.0510 0.5086 0.2770 0.342 Uiso 1 1 calc R . .
H4S2 H 0.0984 0.4799 0.3169 0.342 Uiso 1 1 calc R . .
H4S3 H 0.0824 0.5570 0.3550 0.342 Uiso 1 1 calc R . .

loop_
_atom_site_aniso_label
_atom_site_aniso_U_11
_atom_site_aniso_U_22
_atom_site_aniso_U_33
_atom_site_aniso_U_23
_atom_site_aniso_U_13
_atom_site_aniso_U_12
N1 0.046(2) 0.0280(19) 0.036(2) 0.0006(16) 0.0235(18) 0.0020(16)
N2 0.058(2) 0.0286(19) 0.0359(19) 0.0004(15) 0.0314(19) 0.0053(17)
N3 0.040(2) 0.0339(19) 0.037(2) 0.0004(16) 0.0210(18) 0.0015(16)
N4 0.042(2) 0.0348(19) 0.0367(19) -0.0083(16) 0.0254(18) -0.0048(16)
C1 0.046(3) 0.031(2) 0.028(2) 0.0013(18) 0.024(2) -0.0028(19)
C2 0.044(3) 0.036(2) 0.029(2) 0.0005(19) 0.021(2) -0.003(2)
C3 0.039(3) 0.044(3) 0.037(2) -0.006(2) 0.015(2) -0.007(2)
C4 0.057(3) 0.044(3) 0.040(3) -0.011(2) 0.024(3) -0.017(2)
C5 0.065(3) 0.032(2) 0.042(3) -0.007(2) 0.034(3) -0.009(2)
C6 0.048(3) 0.040(2) 0.036(2) 0.002(2) 0.029(2) -0.002(2)
C7 0.042(3) 0.028(2) 0.036(2) -0.0026(18) 0.022(2) 0.0014(19)
C8 0.035(2) 0.028(2) 0.031(2) 0.0022(17) 0.019(2) 0.0004(18)
C9 0.042(3) 0.034(2) 0.032(2) -0.0041(19) 0.020(2) 0.001(2)
C10 0.053(3) 0.028(2) 0.040(2) -0.0031(19) 0.029(2) -0.001(2)
C11 0.053(3) 0.028(2) 0.042(3) 0.003(2) 0.025(2) 0.000(2)
C12 0.047(3) 0.038(2) 0.039(2) 0.003(2) 0.026(2) -0.001(2)
C13 0.041(2) 0.031(2) 0.030(2) -0.0015(18) 0.019(2) -0.0011(19)
C14 0.041(2) 0.032(2) 0.031(2) -0.0030(18) 0.018(2) -0.0031(19)
C15 0.054(3) 0.040(3) 0.037(2) -0.005(2) 0.027(2) -0.003(2)
C16 0.061(3) 0.041(3) 0.037(2) 0.002(2) 0.026(2) -0.004(2)
C17 0.065(3) 0.034(3) 0.044(3) 0.004(2) 0.027(3) -0.003(2)
C18 0.054(3) 0.031(2) 0.039(2) -0.001(2) 0.024(2) -0.001(2)
C19 0.042(3) 0.024(2) 0.035(2) 0.0024(17) 0.023(2) -0.0005(18)
C20 0.048(3) 0.031(2) 0.032(2) -0.0048(18) 0.026(2) -0.004(2)
C21 0.051(3) 0.037(2) 0.034(2) -0.0043(19) 0.024(2) -0.006(2)
C22 0.044(3) 0.031(2) 0.040(2) 0.0031(19) 0.025(2) -0.001(2)
C23 0.053(3) 0.027(2) 0.041(2) -0.0009(19) 0.032(2) 0.000(2)
C24 0.047(3) 0.030(2) 0.031(2) -0.0048(18) 0.023(2) -0.006(2)
C25 0.047(3) 0.062(3) 0.048(3) -0.012(2) 0.027(3) -0.010(2)
C26 0.070(5) 0.086(5) 0.289(13) -0.021(7) 0.078(7) -0.034(4)
C27 0.045(4) 0.326(14) 0.074(5) 0.034(7) 0.015(4) -0.002(6)
C28 0.058(4) 0.220(9) 0.128(6) -0.095(6) 0.053(5) -0.026(5)
C29 0.042(3) 0.042(3) 0.035(2) -0.002(2) 0.019(2) -0.001(2)
C30 0.054(3) 0.048(3) 0.062(3) 0.007(3) 0.027(3) 0.004(3)
C31 0.047(4) 0.069(4) 0.095(5) -0.012(3) 0.019(4) 0.017(3)
C32 0.048(3) 0.101(5) 0.081(4) -0.036(4) 0.031(3) -0.005(4)
C33 0.055(4) 0.100(5) 0.080(4) -0.014(4) 0.046(3) -0.016(3)
C34 0.052(3) 0.060(3) 0.056(3) 0.003(3) 0.033(3) -0.001(3)
C35 0.041(4) 0.166(8) 0.132(7) -0.039(6) 0.042(4) 0.010(4)
C36 0.222(15) 0.270(18) 0.99(5) -0.24(2) 0.44(3) -0.092(13)
C37 0.208(14) 0.95(5) 0.145(10) 0.101(18) 0.084(10) 0.39(2)
C38 0.093(6) 0.355(16) 0.159(8) -0.138(10) 0.074(6) 0.013(8)
C39 0.051(3) 0.031(2) 0.035(2) 0.0000(19) 0.027(2) 0.004(2)
C40 0.055(3) 0.043(3) 0.049(3) -0.012(2) 0.031(3) -0.004(2)
C41 0.048(3) 0.044(3) 0.047(3) -0.006(2) 0.027(2) 0.003(2)
C42 0.054(3) 0.030(2) 0.036(2) -0.0001(19) 0.030(2) -0.001(2)
C43 0.050(3) 0.033(2) 0.031(2) -0.0012(18) 0.023(2) -0.003(2)
C44 0.044(3) 0.039(2) 0.035(2) 0.005(2) 0.023(2) 0.004(2)
C45 0.061(3) 0.034(2) 0.047(3) -0.003(2) 0.036(3) 0.003(2)
C46 0.137(5) 0.046(3) 0.067(3) -0.001(3) 0.077(4) 0.011(3)
C47 0.087(4) 0.037(3) 0.053(3) -0.002(2) 0.043(3) 0.003(3)
C48 0.073(4) 0.070(4) 0.088(4) -0.028(3) 0.049(4) 0.006(3)
O1S 0.175(6) 0.132(6) 0.170(6) 0.034(5) 0.074(5) -0.010(5)
C2S 0.36(2) 0.120(9) 0.181(12) 0.038(8) 0.142(14) -0.008(11)
C1S 0.145(10) 0.264(17) 0.145(10) 0.078(10) 0.030(8) -0.047(9)
C3S 0.44(3) 0.235(17) 0.295(19) 0.078(14) 0.31(2) 0.142(17)
C4S 0.180(12) 0.293(19) 0.239(15) -0.008(14) 0.132(12) -0.002(13)

loop_
_atom_type_symbol
_atom_type_description
_atom_type_scat_dispersion_real
_atom_type_scat_dispersion_imag
_atom_type_scat_source
C C 0.0033 0.0016 'International Tables Vol C Tables 4.2.6.8 and 6.1.1.4'
H H 0.0000 0.0000 'International Tables Vol C Tables 4.2.6.8 and 6.1.1.4'
N N 0.0061 0.0033 'International Tables Vol C Tables 4.2.6.8 and 6.1.1.4'
O O 0.0106 0.0060 'International Tables Vol C Tables 4.2.6.8 and 6.1.1.4'

loop_
_geom_angle_atom_site_label_1
_geom_angle_atom_site_label_2
_geom_angle_atom_site_label_3
_geom_angle
_geom_angle_site_symmetry_1
_geom_angle_site_symmetry_3
_geom_angle_publ_flag
C8 N1 C13 117.8(3) . . ?
C14 N2 C9 121.1(3) . . ?
C14 N2 C39 121.5(3) . . ?
C9 N2 C39 117.3(3) . . ?
C2 N3 C29 123.9(3) . . ?
C2 N3 C7 108.4(3) . . ?
C29 N3 C7 118.8(3) . . ?
C19 N4 C1 127.6(3) . . ?
C19 N4 C7 122.2(3) . . ?
C1 N4 C7 110.0(3) . . ?
C6 C1 C2 121.0(4) . . ?
C6 C1 N4 131.1(4) . . ?
C2 C1 N4 107.9(3) . . ?
C3 C2 C1 120.9(4) . . ?
C3 C2 N3 130.2(4) . . ?
C1 C2 N3 108.8(3) . . ?
C2 C3 C4 118.1(4) . . ?
C2 C3 H3 120.9 . . ?
C4 C3 H3 120.9 . . ?
C5 C4 C3 121.1(4) . . ?
C5 C4 H4 119.5 . . ?
C3 C4 H4 119.5 . . ?
C4 C5 C6 121.0(4) . . ?
C4 C5 H5 119.5 . . ?
C6 C5 H5 119.5 . . ?
C1 C6 C5 117.9(4) . . ?
C1 C6 H6 121.1 . . ?
C5 C6 H6 121.1 . . ?
N4 C7 C12 113.1(3) . . ?
N4 C7 N3 100.3(3) . . ?
C12 C7 N3 109.6(3) . . ?
N4 C7 C8 112.2(3) . . ?
C12 C7 C8 112.3(3) . . ?
N3 C7 C8 108.5(3) . . ?
N1 C8 C9 124.9(3) . . ?
N1 C8 C7 117.2(3) . . ?
C9 C8 C7 117.7(3) . . ?
C10 C9 N2 123.6(3) . . ?
C10 C9 C8 120.7(3) . . ?
N2 C9 C8 115.6(3) . . ?
C9 C10 C11 120.3(4) . . ?
C9 C10 H10 119.8 . . ?
C11 C10 H10 119.8 . . ?
C12 C11 C10 122.6(4) . . ?
C12 C11 H11 118.7 . . ?
C10 C11 H11 118.7 . . ?
C11 C12 C7 121.6(4) . . ?
C11 C12 H12 119.2 . . ?
C7 C12 H12 119.2 . . ?
C18 C13 N1 118.8(3) . . ?
C18 C13 C14 119.0(4) . . ?
N1 C13 C14 122.1(3) . . ?
C15 C14 N2 122.6(4) . . ?
C15 C14 C13 119.5(4) . . ?
N2 C14 C13 117.9(3) . . ?
C16 C15 C14 119.9(4) . . ?
C16 C15 H15 120.1 . . ?
C14 C15 H15 120.1 . . ?
C17 C16 C15 121.0(4) . . ?
C17 C16 H16 119.5 . . ?
C15 C16 H16 119.5 . . ?
C16 C17 C18 119.9(4) . . ?
C16 C17 H17 120.0 . . ?
C18 C17 H17 120.0 . . ?
C17 C18 C13 120.7(4) . . ?
C17 C18 H18 119.6 . . ?
C13 C18 H18 119.6 . . ?
C20 C19 C24 117.7(4) . . ?
C20 C19 N4 121.5(3) . . ?
C24 C19 N4 120.8(3) . . ?
C21 C20 C19 120.8(4) . . ?
C21 C20 H20 119.6 . . ?
C19 C20 H20 119.6 . . ?
C20 C21 C22 122.1(4) . . ?
C20 C21 H21 118.9 . . ?
C22 C21 H21 118.9 . . ?
C21 C22 C23 116.5(4) . . ?
C21 C22 C25 121.0(4) . . ?
C23 C22 C25 122.5(4) . . ?
C24 C23 C22 121.9(4) . . ?
C24 C23 H23 119.0 . . ?
C22 C23 H23 119.0 . . ?
C23 C24 C19 120.9(4) . . ?
C23 C24 H24 119.5 . . ?
C19 C24 H24 119.5 . . ?
C28 C25 C27 108.6(6) . . ?
C28 C25 C26 110.4(6) . . ?
C27 C25 C26 104.6(7) . . ?
C28 C25 C22 113.9(4) . . ?
C27 C25 C22 110.2(4) . . ?
C26 C25 C22 108.7(4) . . ?
C25 C26 H26A 109.5 . . ?
C25 C26 H26B 109.5 . . ?
H26A C26 H26B 109.5 . . ?
C25 C26 H26C 109.5 . . ?
H26A C26 H26C 109.5 . . ?
H26B C26 H26C 109.5 . . ?
C25 C27 H27A 109.5 . . ?
C25 C27 H27B 109.5 . . ?
H27A C27 H27B 109.5 . . ?
C25 C27 H27C 109.5 . . ?
H27A C27 H27C 109.5 . . ?
H27B C27 H27C 109.5 . . ?
C25 C28 H28A 109.5 . . ?
C25 C28 H28B 109.5 . . ?
H28A C28 H28B 109.5 . . ?
C25 C28 H28C 109.5 . . ?
H28A C28 H28C 109.5 . . ?
H28B C28 H28C 109.5 . . ?
C34 C29 C30 118.4(4) . . ?
C34 C29 N3 123.0(4) . . ?
C30 C29 N3 118.5(4) . . ?
C29 C30 C31 119.5(5) . . ?
C29 C30 H30 120.2 . . ?
C31 C30 H30 120.2 . . ?
C32 C31 C30 123.3(6) . . ?
C32 C31 H31 118.4 . . ?
C30 C31 H31 118.4 . . ?
C31 C32 C33 115.9(5) . . ?
C31 C32 C35 120.9(7) . . ?
C33 C32 C35 123.2(7) . . ?
C34 C33 C32 122.3(5) . . ?
C34 C33 H33 118.9 . . ?
C32 C33 H33 118.9 . . ?
C29 C34 C33 120.6(5) . . ?
C29 C34 H34 119.7 . . ?
C33 C34 H34 119.7 . . ?
C36 C35 C38 110.5(9) . . ?
C36 C35 C37 103.5(9) . . ?
C38 C35 C37 109.8(9) . . ?
C36 C35 C32 109.5(7) . . ?
C38 C35 C32 112.5(5) . . ?
C37 C35 C32 110.7(7) . . ?
C35 C36 H36A 127.5 . . ?
C35 C36 H36B 113.0 . . ?
H36A C36 H36B 109.5 . . ?
C35 C36 H36C 84.0 . . ?
H36A C36 H36C 109.5 . . ?
H36B C36 H36C 109.5 . . ?
C35 C37 H37A 109.9 . . ?
C35 C37 H37B 103.2 . . ?
H37A C37 H37B 109.5 . . ?
C35 C37 H37C 115.1 . . ?
H37A C37 H37C 109.5 . . ?
H37B C37 H37C 109.5 . . ?
C35 C38 H38A 110.8 . . ?
C35 C38 H38B 111.2 . . ?
H38A C38 H38B 109.5 . . ?
C35 C38 H38C 106.4 . . ?
H38A C38 H38C 109.5 . . ?
H38B C38 H38C 109.5 . . ?
C40 C39 C44 119.7(4) . . ?
C40 C39 N2 119.6(4) . . ?
C44 C39 N2 120.6(4) . . ?
C39 C40 C41 120.2(4) . . ?
C39 C40 H40 119.9 . . ?
C41 C40 H40 119.9 . . ?
C42 C41 C40 121.5(4) . . ?
C42 C41 H41 119.3 . . ?
C40 C41 H41 119.3 . . ?
C41 C42 C43 116.8(4) . . ?
C41 C42 C45 122.7(4) . . ?
C43 C42 C45 120.4(4) . . ?
C44 C43 C42 122.0(4) . . ?
C44 C43 H43 119.0 . . ?
C42 C43 H43 119.0 . . ?
C39 C44 C43 119.8(4) . . ?
C39 C44 H44 120.1 . . ?
C43 C44 H44 120.1 . . ?
C48 C45 C47 107.9(4) . . ?
C48 C45 C42 111.9(4) . . ?
C47 C45 C42 111.2(3) . . ?
C48 C45 C46 108.9(4) . . ?
C47 C45 C46 109.4(4) . . ?
C42 C45 C46 107.5(3) . . ?
C45 C46 H46A 109.5 . . ?
C45 C46 H46B 109.5 . . ?
H46A C46 H46B 109.5 . . ?
C45 C46 H46C 109.5 . . ?
H46A C46 H46C 109.5 . . ?
H46B C46 H46C 109.5 . . ?
C45 C47 H47A 109.5 . . ?
C45 C47 H47B 109.5 . . ?
H47A C47 H47B 109.5 . . ?
C45 C47 H47C 109.5 . . ?
H47A C47 H47C 109.5 . . ?
H47B C47 H47C 109.5 . . ?
C45 C48 H48A 109.5 . . ?
C45 C48 H48B 109.5 . . ?
H48A C48 H48B 109.5 . . ?
C45 C48 H48C 109.5 . . ?
H48A C48 H48C 109.5 . . ?
H48B C48 H48C 109.5 . . ?
C2S O1S C3S 111.1(11) . . ?
O1S C2S C1S 109.7(11) . . ?
O1S C2S H2S1 109.7 . . ?
C1S C2S H2S1 109.7 . . ?
O1S C2S H2S2 109.7 . . ?
C1S C2S H2S2 109.7 . . ?
H2S1 C2S H2S2 108.2 . . ?
C2S C1S H1S1 109.5 . . ?
C2S C1S H1S2 109.5 . . ?
H1S1 C1S H1S2 109.5 . . ?
C2S C1S H1S3 109.5 . . ?
H1S1 C1S H1S3 109.5 . . ?
H1S2 C1S H1S3 109.5 . . ?
C4S C3S O1S 107.7(12) . . ?
C4S C3S H3S1 110.2 . . ?
O1S C3S H3S1 110.2 . . ?
C4S C3S H3S2 110.2 . . ?
O1S C3S H3S2 110.2 . . ?
H3S1 C3S H3S2 108.5 . . ?
C3S C4S H4S1 109.5 . . ?
C3S C4S H4S2 109.5 . . ?
H4S1 C4S H4S2 109.5 . . ?
C3S C4S H4S3 109.5 . . ?
H4S1 C4S H4S3 109.5 . . ?
H4S2 C4S H4S3 109.5 . . ?

loop_
_geom_bond_atom_site_label_1
_geom_bond_atom_site_label_2
_geom_bond_distance
_geom_bond_site_symmetry_2
_geom_bond_publ_flag
N1 C8 1.286(5) . ?
N1 C13 1.402(5) . ?
N2 C14 1.393(5) . ?
N2 C9 1.396(5) . ?
N2 C39 1.439(5) . ?
N3 C2 1.402(5) . ?
N3 C29 1.430(5) . ?
N3 C7 1.504(5) . ?
N4 C19 1.398(5) . ?
N4 C1 1.413(5) . ?
N4 C7 1.457(5) . ?
C1 C6 1.382(5) . ?
C1 C2 1.387(6) . ?
C2 C3 1.371(6) . ?
C3 C4 1.395(6) . ?
C3 H3 0.9500 . ?
C4 C5 1.366(6) . ?
C4 H4 0.9500 . ?
C5 C6 1.391(6) . ?
C5 H5 0.9500 . ?
C6 H6 0.9500 . ?
C7 C12 1.490(5) . ?
C7 C8 1.550(5) . ?
C8 C9 1.457(5) . ?
C9 C10 1.353(5) . ?
C10 C11 1.445(5) . ?
C10 H10 0.9500 . ?
C11 C12 1.331(6) . ?
C11 H11 0.9500 . ?
C12 H12 0.9500 . ?
C13 C18 1.395(5) . ?
C13 C14 1.408(5) . ?
C14 C15 1.392(5) . ?
C15 C16 1.384(6) . ?
C15 H15 0.9500 . ?
C16 C17 1.369(6) . ?
C16 H16 0.9500 . ?
C17 C18 1.379(6) . ?
C17 H17 0.9500 . ?
C18 H18 0.9500 . ?
C19 C20 1.393(5) . ?
C19 C24 1.393(5) . ?
C20 C21 1.377(6) . ?
C20 H20 0.9500 . ?
C21 C22 1.387(5) . ?
C21 H21 0.9500 . ?
C22 C23 1.400(5) . ?
C22 C25 1.521(6) . ?
C23 C24 1.373(6) . ?
C23 H23 0.9500 . ?
C24 H24 0.9500 . ?
C25 C28 1.492(7) . ?
C25 C27 1.500(8) . ?
C25 C26 1.512(8) . ?
C26 H26A 0.9800 . ?
C26 H26B 0.9800 . ?
C26 H26C 0.9800 . ?
C27 H27A 0.9800 . ?
C27 H27B 0.9800 . ?
C27 H27C 0.9800 . ?
C28 H28A 0.9800 . ?
C28 H28B 0.9800 . ?
C28 H28C 0.9800 . ?
C29 C34 1.370(6) . ?
C29 C30 1.382(6) . ?
C30 C31 1.388(7) . ?
C30 H30 0.9500 . ?
C31 C32 1.358(8) . ?
C31 H31 0.9500 . ?
C32 C33 1.391(8) . ?
C32 C35 1.527(8) . ?
C33 C34 1.376(7) . ?
C33 H33 0.9500 . ?
C34 H34 0.9500 . ?
C35 C36 1.418(10) . ?
C35 C38 1.427(8) . ?
C35 C37 1.440(10) . ?
C36 H36A 0.9797 . ?
C36 H36B 0.9801 . ?
C36 H36C 0.9800 . ?
C37 H37A 0.9800 . ?
C37 H37B 0.9800 . ?
C37 H37C 0.9800 . ?
C38 H38A 0.9801 . ?
C38 H38B 0.9799 . ?
C38 H38C 0.9801 . ?
C39 C40 1.365(6) . ?
C39 C44 1.376(6) . ?
C40 C41 1.391(6) . ?
C40 H40 0.9500 . ?
C41 C42 1.386(6) . ?
C41 H41 0.9500 . ?
C42 C43 1.390(6) . ?
C42 C45 1.530(5) . ?
C43 C44 1.382(5) . ?
C43 H43 0.9500 . ?
C44 H44 0.9500 . ?
C45 C48 1.518(7) . ?
C45 C47 1.520(6) . ?
C45 C46 1.542(6) . ?
C46 H46A 0.9800 . ?
C46 H46B 0.9800 . ?
C46 H46C 0.9800 . ?
C47 H47A 0.9800 . ?
C47 H47B 0.9800 . ?
C47 H47C 0.9800 . ?
C48 H48A 0.9800 . ?
C48 H48B 0.9800 . ?
C48 H48C 0.9800 . ?
O1S C2S 1.382(12) . ?
O1S C3S 1.398(12) . ?
C2S C1S 1.569(16) . ?
C2S H2S1 0.9900 . ?
C2S H2S2 0.9900 . ?
C1S H1S1 0.9800 . ?
C1S H1S2 0.9800 . ?
C1S H1S3 0.9800 . ?
C3S C4S 1.383(16) . ?
C3S H3S1 0.9900 . ?
C3S H3S2 0.9900 . ?
C4S H4S1 0.9800 . ?
C4S H4S2 0.9800 . ?
C4S H4S3 0.9800 . ?

loop_
_geom_torsion_atom_site_label_1
_geom_torsion_atom_site_label_2
_geom_torsion_atom_site_label_3
_geom_torsion_atom_site_label_4
_geom_torsion
_geom_torsion_site_symmetry_1
_geom_torsion_site_symmetry_2
_geom_torsion_site_symmetry_3
_geom_torsion_site_symmetry_4
_geom_torsion_publ_flag
C19 N4 C1 C6 8.3(6) . . . . ?
C7 N4 C1 C6 -167.2(4) . . . . ?
C19 N4 C1 C2 -172.0(4) . . . . ?
C7 N4 C1 C2 12.6(4) . . . . ?
C6 C1 C2 C3 -1.5(6) . . . . ?
N4 C1 C2 C3 178.7(3) . . . . ?
C6 C1 C2 N3 -178.5(3) . . . . ?
N4 C1 C2 N3 1.7(4) . . . . ?
C29 N3 C2 C3 22.0(6) . . . . ?
C7 N3 C2 C3 168.5(4) . . . . ?
C29 N3 C2 C1 -161.3(3) . . . . ?
C7 N3 C2 C1 -14.8(4) . . . . ?
C1 C2 C3 C4 0.0(6) . . . . ?
N3 C2 C3 C4 176.3(4) . . . . ?
C2 C3 C4 C5 1.4(6) . . . . ?
C3 C4 C5 C6 -1.3(6) . . . . ?
C2 C1 C6 C5 1.6(5) . . . . ?
N4 C1 C6 C5 -178.7(4) . . . . ?
C4 C5 C6 C1 -0.2(6) . . . . ?
C19 N4 C7 C12 47.5(5) . . . . ?
C1 N4 C7 C12 -136.7(3) . . . . ?
C19 N4 C7 N3 164.2(3) . . . . ?
C1 N4 C7 N3 -20.1(4) . . . . ?
C19 N4 C7 C8 -80.9(4) . . . . ?
C1 N4 C7 C8 94.9(4) . . . . ?
C2 N3 C7 N4 20.9(4) . . . . ?
C29 N3 C7 N4 169.4(3) . . . . ?
C2 N3 C7 C12 140.2(3) . . . . ?
C29 N3 C7 C12 -71.3(4) . . . . ?
C2 N3 C7 C8 -96.8(3) . . . . ?
C29 N3 C7 C8 51.7(4) . . . . ?
C13 N1 C8 C9 3.1(6) . . . . ?
C13 N1 C8 C7 -172.5(3) . . . . ?
N4 C7 C8 N1 -31.0(5) . . . . ?
C12 C7 C8 N1 -159.8(4) . . . . ?
N3 C7 C8 N1 78.8(4) . . . . ?
N4 C7 C8 C9 153.1(3) . . . . ?
C12 C7 C8 C9 24.3(5) . . . . ?
N3 C7 C8 C9 -97.1(4) . . . . ?
C14 N2 C9 C10 -172.7(4) . . . . ?
C39 N2 C9 C10 5.9(6) . . . . ?
C14 N2 C9 C8 5.8(6) . . . . ?
C39 N2 C9 C8 -175.5(3) . . . . ?
N1 C8 C9 C10 171.0(4) . . . . ?
C7 C8 C9 C10 -13.4(6) . . . . ?
N1 C8 C9 N2 -7.5(6) . . . . ?
C7 C8 C9 N2 168.0(3) . . . . ?
N2 C9 C10 C11 174.8(4) . . . . ?
C8 C9 C10 C11 -3.7(6) . . . . ?
C9 C10 C11 C12 8.9(7) . . . . ?
C10 C11 C12 C7 4.6(7) . . . . ?
N4 C7 C12 C11 -148.6(4) . . . . ?
N3 C7 C12 C11 100.4(5) . . . . ?
C8 C7 C12 C11 -20.4(6) . . . . ?
C8 N1 C13 C18 -179.1(4) . . . . ?
C8 N1 C13 C14 3.2(6) . . . . ?
C9 N2 C14 C15 178.8(4) . . . . ?
C39 N2 C14 C15 0.2(6) . . . . ?
C9 N2 C14 C13 -0.4(6) . . . . ?
C39 N2 C14 C13 -178.9(4) . . . . ?
C18 C13 C14 C15 -1.4(6) . . . . ?
N1 C13 C14 C15 176.3(4) . . . . ?
C18 C13 C14 N2 177.8(4) . . . . ?
N1 C13 C14 N2 -4.5(6) . . . . ?
N2 C14 C15 C16 -177.9(4) . . . . ?
C13 C14 C15 C16 1.3(6) . . . . ?
C14 C15 C16 C17 -0.4(7) . . . . ?
C15 C16 C17 C18 -0.3(7) . . . . ?
C16 C17 C18 C13 0.2(7) . . . . ?
N1 C13 C18 C17 -177.0(4) . . . . ?
C14 C13 C18 C17 0.7(6) . . . . ?
C1 N4 C19 C20 -147.9(4) . . . . ?
C7 N4 C19 C20 27.0(5) . . . . ?
C1 N4 C19 C24 35.4(6) . . . . ?
C7 N4 C19 C24 -149.7(4) . . . . ?
C24 C19 C20 C21 -2.1(6) . . . . ?
N4 C19 C20 C21 -178.9(4) . . . . ?
C19 C20 C21 C22 -0.4(6) . . . . ?
C20 C21 C22 C23 1.7(6) . . . . ?
C20 C21 C22 C25 -178.5(4) . . . . ?
C21 C22 C23 C24 -0.6(6) . . . . ?
C25 C22 C23 C24 179.6(4) . . . . ?
C22 C23 C24 C19 -1.9(6) . . . . ?
C20 C19 C24 C23 3.2(6) . . . . ?
N4 C19 C24 C23 180.0(4) . . . . ?
C21 C22 C25 C28 175.7(5) . . . . ?
C23 C22 C25 C28 -4.5(7) . . . . ?
C21 C22 C25 C27 53.3(7) . . . . ?
C23 C22 C25 C27 -126.9(6) . . . . ?
C21 C22 C25 C26 -60.8(7) . . . . ?
C23 C22 C25 C26 119.0(6) . . . . ?
C2 N3 C29 C34 50.6(6) . . . . ?
C7 N3 C29 C34 -92.7(5) . . . . ?
C2 N3 C29 C30 -130.7(4) . . . . ?
C7 N3 C29 C30 86.0(5) . . . . ?
C34 C29 C30 C31 0.8(7) . . . . ?
N3 C29 C30 C31 -177.9(4) . . . . ?
C29 C30 C31 C32 -1.2(8) . . . . ?
C30 C31 C32 C33 0.0(9) . . . . ?
C30 C31 C32 C35 -179.5(5) . . . . ?
C31 C32 C33 C34 1.6(9) . . . . ?
C35 C32 C33 C34 -179.0(5) . . . . ?
C30 C29 C34 C33 0.7(7) . . . . ?
N3 C29 C34 C33 179.4(4) . . . . ?
C32 C33 C34 C29 -2.0(8) . . . . ?
C31 C32 C35 C36 153.3(11) . . . . ?
C33 C32 C35 C36 -26.1(13) . . . . ?
C31 C32 C35 C38 -83.4(9) . . . . ?
C33 C32 C35 C38 97.1(9) . . . . ?
C31 C32 C35 C37 39.9(12) . . . . ?
C33 C32 C35 C37 -139.6(11) . . . . ?
C14 N2 C39 C40 -91.0(5) . . . . ?
C9 N2 C39 C40 90.4(5) . . . . ?
C14 N2 C39 C44 92.8(5) . . . . ?
C9 N2 C39 C44 -85.8(5) . . . . ?
C44 C39 C40 C41 -0.8(6) . . . . ?
N2 C39 C40 C41 -177.0(4) . . . . ?
C39 C40 C41 C42 0.5(7) . . . . ?
C40 C41 C42 C43 -0.2(6) . . . . ?
C40 C41 C42 C45 -178.5(4) . . . . ?
C41 C42 C43 C44 0.3(6) . . . . ?
C45 C42 C43 C44 178.6(4) . . . . ?
C40 C39 C44 C43 0.9(6) . . . . ?
N2 C39 C44 C43 177.1(3) . . . . ?
C42 C43 C44 C39 -0.6(6) . . . . ?
C41 C42 C45 C48 -10.7(6) . . . . ?
C43 C42 C45 C48 171.0(4) . . . . ?
C41 C42 C45 C47 -131.4(4) . . . . ?
C43 C42 C45 C47 50.3(5) . . . . ?
C41 C42 C45 C46 108.9(5) . . . . ?
C43 C42 C45 C46 -69.4(5) . . . . ?
C3S O1S C2S C1S 170.7(13) . . . . ?
C2S O1S C3S C4S -178.3(13) . . . . ?
